data_4509192
loop_
_publ_author_name
'Tian, Yu-Peng'
'Li, Lin'
'Zhou, Yong-Hong'
'Wang, Peng'
'Zhou, Hong-Ping'
'Wu, Jie-Ying'
'Hu, Zhang-Jun'
'Yang, Jia-Xiang'
'Kong, Lin'
'Xu, Gui-Bao'
'Tao, Xu-Tang'
'Jiang, Min-Hua'

_publ_section_title
;
 Design and Synthesis of Two New Two-Photon Absorbing Pyridine Salts as
 Ligands and Their Rare Earth Complexes
;
_journal_issue 3
_journal_name_full 'Crystal Growth &amp; Design'
_journal_page_first 1499
_journal_paper_doi 10.1021/cg801022h
_journal_volume 9
_journal_year 2009
_chemical_formula_sum 'C108 H146 N18 O49 Tb2'
_chemical_formula_weight 2735.25
_chemical_name_systematic
; 
 ? 
;
_space_group_IT_number 2
_symmetry_space_group_name_Hall '-P 1'
_symmetry_space_group_name_H-M 'P -1'
_atom_sites_solution_hydrogens geom
_atom_sites_solution_primary direct
_atom_sites_solution_secondary difmap
_audit_creation_method SHELXL-97
_cell_angle_alpha 100.188(13)
_cell_angle_beta 107.017(14)
_cell_angle_gamma 102.701(14)
_cell_formula_units_Z 1
_cell_length_a 12.532(11)
_cell_length_b 15.748(14)
_cell_length_c 17.757(16)
_cell_measurement_temperature 293(2)
_cell_volume 3158(5)
_computing_structure_refinement 'SHELXL-97 (Sheldrick, 1997)'
_computing_structure_solution 'SHELXS-97 (Sheldrick, 1990)'
_diffrn_ambient_temperature 293(2)
_diffrn_measured_fraction_theta_full 0.987
_diffrn_measured_fraction_theta_max 0.987
_diffrn_radiation_monochromator graphite
_diffrn_radiation_source 'fine-focus sealed tube'
_diffrn_radiation_type MoK\a
_diffrn_radiation_wavelength 0.71073
_diffrn_reflns_av_R_equivalents 0.0383
_diffrn_reflns_av_sigmaI/netI 0.1089
_diffrn_reflns_limit_h_max 14
_diffrn_reflns_limit_h_min -12
_diffrn_reflns_limit_k_max 18
_diffrn_reflns_limit_k_min -18
_diffrn_reflns_limit_l_max 15
_diffrn_reflns_limit_l_min -21
_diffrn_reflns_number 16843
_diffrn_reflns_theta_full 25.03
_diffrn_reflns_theta_max 25.03
_diffrn_reflns_theta_min 1.59
_exptl_absorpt_coefficient_mu 1.202
_exptl_absorpt_correction_T_max 0.8217
_exptl_absorpt_correction_T_min 0.7069
_exptl_crystal_density_diffrn 1.438
_exptl_crystal_density_method 'not measured'
_exptl_crystal_F_000 1410
_exptl_crystal_size_max 0.31
_exptl_crystal_size_mid 0.23
_exptl_crystal_size_min 0.17
_refine_diff_density_max 1.058
_refine_diff_density_min -0.602
_refine_diff_density_rms 0.089
_refine_ls_extinction_method none
_refine_ls_goodness_of_fit_ref 0.890
_refine_ls_hydrogen_treatment mixed
_refine_ls_matrix_type full
_refine_ls_number_parameters 837
_refine_ls_number_reflns 11000
_refine_ls_number_restraints 243
_refine_ls_restrained_S_all 0.937
_refine_ls_R_factor_all 0.0827
_refine_ls_R_factor_gt 0.0515
_refine_ls_shift/su_max 0.001
_refine_ls_shift/su_mean 0.000
_refine_ls_structure_factor_coef Fsqd
_refine_ls_weighting_details 'calc w=1/[\s^2^(Fo^2^)+(0.0487P)^2^+0.0000P] where P=(Fo^2^+2Fc^2^)/3'
_refine_ls_weighting_scheme calc
_refine_ls_wR_factor_gt 0.1073
_refine_ls_wR_factor_ref 0.1147
_reflns_number_gt 7315
_reflns_number_total 11000
_reflns_threshold_expression >2sigma(I)
_cod_data_source_file cg801022hsup1.cif
_cod_data_source_block 3
_cod_database_code 4509192

loop_
_symmetry_equiv_pos_as_xyz
'x, y, z'
'-x, -y, -z'

loop_
_atom_site_label
_atom_site_type_symbol
_atom_site_fract_x
_atom_site_fract_y
_atom_site_fract_z
_atom_site_U_iso_or_equiv
_atom_site_adp_type
_atom_site_occupancy
_atom_site_symmetry_multiplicity
_atom_site_calc_flag
_atom_site_refinement_flags
_atom_site_disorder_assembly
_atom_site_disorder_group
Tb1 Tb 0.86153(3) 0.53808(2) 0.535288(19) 0.04115(11) Uani 1 1 d . . .
N1 N 0.7275(4) 0.1976(3) 0.4531(3) 0.0490(13) Uani 1 1 d . . .
N2 N 0.0968(5) -0.0390(4) 0.7217(4) 0.0776(19) Uani 1 1 d . . .
N3 N 1.0807(4) 0.4627(4) 0.7800(3) 0.0522(14) Uani 1 1 d . . .
N4 N 0.5165(5) 0.4484(4) 1.1321(3) 0.0728(18) Uani 1 1 d . . .
N5 N 0.5941(6) 0.3196(4) 0.6589(4) 0.0640(17) Uani 1 1 d . C .
N6 N 0.0767(6) 0.1252(4) 1.0188(4) 0.0813(19) Uani 1 1 d . . .
N7 N 0.2634(12) 0.7541(8) 0.8099(9) 0.138(4) Uani 1 1 d . . .
N8 N 0.9373(7) 0.7808(5) 0.3930(5) 0.079(2) Uani 1 1 d . . .
N9 N 0.7357(13) 0.0869(7) 0.7640(7) 0.218(6) Uani 1 1 d DU . .
O1 O 0.8020(3) 0.3781(3) 0.4908(2) 0.0505(11) Uani 1 1 d . . .
O2 O 1.0417(4) 0.6214(3) 0.5432(3) 0.0613(12) Uani 1 1 d . . .
O3 O -0.1366(9) -0.1707(6) 0.6249(6) 0.133(4) Uani 0.692(8) 1 d PD A 1
H3 H -0.1276 -0.1731 0.6720 0.200 Uiso 0.692(8) 1 calc PRD A 1
O3' O -0.2065(13) -0.0664(12) 0.6503(13) 0.133(4) Uani 0.308(8) 1 d PD A 2
H3' H -0.2057 -0.0134 0.6554 0.200 Uiso 0.308(8) 1 calc PR A 2
O4 O 0.9906(3) 0.4884(3) 0.6308(2) 0.0487(11) Uani 1 1 d . . .
O5 O 0.8507(3) 0.5199(3) 0.4004(2) 0.0521(11) Uani 1 1 d . . .
O6 O 0.6032(5) 0.3847(5) 1.2767(4) 0.134(2) Uani 1 1 d . . .
H6 H 0.6311 0.3487 1.2556 0.201 Uiso 1 1 calc R . .
O7 O 0.7461(4) 0.5124(3) 0.6120(3) 0.0618(13) Uani 1 1 d . . .
O8 O 0.6952(5) 0.4976(3) 0.7189(3) 0.0818(16) Uani 1 1 d . . .
O9 O -0.0216(6) 0.2579(5) 1.1006(4) 0.135(2) Uani 1 1 d . . .
H9 H -0.0788 0.2616 1.1130 0.203 Uiso 1 1 calc R . .
O10 O 0.6562(3) 0.4909(3) 0.4430(3) 0.0675(13) Uani 1 1 d . . .
H55 H 0.5978 0.4647 0.4540 0.101 Uiso 1 1 d R . .
H56 H 0.6316 0.4887 0.3925 0.101 Uiso 1 1 d R . .
O11 O 0.9415(4) 0.6605(3) 0.6622(3) 0.0726(14) Uani 1 1 d . . .
H57 H 1.0098 0.6666 0.6941 0.109 Uiso 1 1 d R . .
H58 H 0.9003 0.6652 0.6923 0.109 Uiso 1 1 d R . .
O12 O 0.8097(4) 0.6705(3) 0.5056(3) 0.0709(14) Uani 1 1 d . . .
H59 H 0.8600 0.7081 0.5485 0.106 Uiso 1 1 d R . .
H60 H 0.8192 0.6884 0.4649 0.106 Uiso 1 1 d R . .
O13 O 0.2390(12) 0.7802(9) 0.8727(8) 0.217(6) Uani 1 1 d . . .
O14 O 0.3611(9) 0.7876(7) 0.8174(8) 0.186(4) Uani 1 1 d U . .
O15 O 0.1934(10) 0.7036(7) 0.7551(7) 0.192(5) Uani 1 1 d . . .
O16 O 0.9652(6) 0.8280(5) 0.4605(5) 0.121(2) Uani 1 1 d . . .
O17 O 0.9879(6) 0.8008(5) 0.3481(5) 0.124(2) Uani 1 1 d . . .
O18 O 0.8530(7) 0.7154(5) 0.3680(5) 0.129(3) Uani 1 1 d . . .
O19 O 0.8086(19) 0.1577(11) 0.7749(12) 0.218(7) Uani 0.576(11) 1 d PDU B 1
O20 O 0.7070(18) 0.0236(11) 0.6999(9) 0.204(7) Uani 0.576(11) 1 d PDU B 1
O21 O 0.7162(18) 0.0542(15) 0.8196(9) 0.224(7) Uani 0.576(11) 1 d PDU B 1
O19' O 0.710(3) 0.0043(9) 0.7528(19) 0.219(7) Uani 0.424(11) 1 d PDU B 2
O20' O 0.757(3) 0.1427(16) 0.8323(11) 0.219(8) Uani 0.424(11) 1 d PDU B 2
O21' O 0.792(3) 0.1312(17) 0.7268(16) 0.213(7) Uani 0.424(11) 1 d PDU B 2
O22 O 0.1833(4) 0.3254(3) 0.2296(3) 0.0927(17) Uani 1 1 d . . .
H61 H 0.1484 0.2995 0.1791 0.139 Uiso 1 1 d R . .
H62 H 0.2230 0.3774 0.2313 0.139 Uiso 1 1 d R . .
O23 O 0.4498(4) 0.3803(4) 0.4519(4) 0.105(2) Uani 1 1 d U . .
H63 H 0.4183 0.4124 0.4772 0.158 Uiso 1 1 d R . .
H64 H 0.4007 0.3515 0.4050 0.158 Uiso 1 1 d R . .
O24 O 0.6941(5) 0.7690(5) 0.6847(4) 0.138(3) Uani 1 1 d . . .
H65 H 0.6997 0.8214 0.6773 0.208 Uiso 1 1 d RD . .
H66 H 0.7468 0.7704 0.7283 0.208 Uiso 1 1 d R . .
O25 O 0.5886(9) 0.8753(7) 0.7755(7) 0.121(4) Uani 0.50 1 d PU . .
H67 H 0.6322 0.9195 0.7672 0.182 Uiso 0.50 1 d PR . .
H68 H 0.6196 0.8331 0.7678 0.182 Uiso 0.50 1 d PRD . .
C1 C 0.8644(5) 0.3403(4) 0.4620(4) 0.0449(15) Uani 1 1 d . . .
C2 C 0.8236(5) 0.2398(4) 0.4286(4) 0.0507(17) Uani 1 1 d . . .
H2A H 0.7985 0.2252 0.3696 0.061 Uiso 1 1 calc R . .
H2B H 0.8882 0.2153 0.4479 0.061 Uiso 1 1 calc R . .
C3 C 0.7473(6) 0.1658(4) 0.5180(4) 0.0535(17) Uani 1 1 d . . .
H3A H 0.8227 0.1650 0.5452 0.064 Uiso 1 1 calc R . .
C4 C 0.6609(6) 0.1340(4) 0.5467(4) 0.0575(18) Uani 1 1 d . . .
H4 H 0.6780 0.1124 0.5930 0.069 Uiso 1 1 calc R . .
C5 C 0.5471(5) 0.1336(4) 0.5071(4) 0.0522(17) Uani 1 1 d . . .
C6 C 0.5289(6) 0.1642(4) 0.4385(4) 0.0599(19) Uani 1 1 d . . .
H6A H 0.4537 0.1628 0.4085 0.072 Uiso 1 1 calc R . .
C7 C 0.6189(6) 0.1968(4) 0.4131(4) 0.0594(18) Uani 1 1 d . . .
H7 H 0.6043 0.2188 0.3670 0.071 Uiso 1 1 calc R . .
C8 C 0.4508(6) 0.1021(4) 0.5344(4) 0.0627(19) Uani 1 1 d D . .
H8 H 0.3785 0.1056 0.5036 0.075 Uiso 1 1 calc R . .
C9 C 0.4545(6) 0.0690(4) 0.5979(4) 0.0585(18) Uani 1 1 d D . .
H9A H 0.5261 0.0630 0.6270 0.070 Uiso 1 1 calc R . .
C10 C 0.3602(6) 0.0411(4) 0.6277(4) 0.0539(18) Uani 1 1 d . . .
C11 C 0.3782(6) 0.0055(4) 0.6938(5) 0.0610(19) Uani 1 1 d . . .
H11 H 0.4514 -0.0007 0.7188 0.073 Uiso 1 1 calc R . .
C12 C 0.2913(7) -0.0212(4) 0.7239(5) 0.0639(19) Uani 1 1 d . . .
H12 H 0.3071 -0.0454 0.7687 0.077 Uiso 1 1 calc R . .
C13 C 0.1808(6) -0.0134(4) 0.6902(4) 0.0594(19) Uani 1 1 d . . .
C14 C 0.1620(6) 0.0214(5) 0.6226(5) 0.069(2) Uani 1 1 d . . .
H14 H 0.0886 0.0269 0.5972 0.083 Uiso 1 1 calc R . .
C15 C 0.2499(6) 0.0481(5) 0.5923(4) 0.067(2) Uani 1 1 d . . .
H15 H 0.2344 0.0714 0.5470 0.081 Uiso 1 1 calc R . .
C16 C -0.0177(10) -0.0195(7) 0.6937(6) 0.134(3) Uani 1 1 d D A .
H16A H -0.0502 -0.0181 0.7370 0.160 Uiso 1 1 calc R . .
H16B H -0.0046 0.0399 0.6837 0.160 Uiso 1 1 calc R . .
C17 C -0.0989(10) -0.0818(6) 0.6231(7) 0.134(3) Uani 1 1 d D . .
H17A H -0.1671 -0.0605 0.6074 0.160 Uiso 0.692(8) 1 calc PR A 1
H17B H -0.0659 -0.0810 0.5801 0.160 Uiso 0.692(8) 1 calc PR A 1
H17C H -0.0904 -0.1420 0.6198 0.160 Uiso 0.308(8) 1 d PR A 2
H17D H -0.0988 -0.0652 0.5731 0.160 Uiso 0.308(8) 1 d PR A 2
C18 C 0.1173(8) -0.0719(6) 0.7918(6) 0.105(3) Uani 1 1 d . . .
H18A H 0.0471 -0.0858 0.8044 0.157 Uiso 1 1 calc R . .
H18B H 0.1776 -0.0269 0.8368 0.157 Uiso 1 1 calc R . .
H18C H 0.1414 -0.1254 0.7819 0.157 Uiso 1 1 calc R . .
C19 C 1.0911(6) 0.4814(4) 0.6461(4) 0.0509(16) Uani 1 1 d . . .
C20 C 1.1559(6) 0.4745(5) 0.7308(4) 0.0595(19) Uani 1 1 d . . .
H20A H 1.1879 0.4239 0.7257 0.071 Uiso 1 1 calc R . .
H20B H 1.2205 0.5287 0.7587 0.071 Uiso 1 1 calc R . .
C21 C 1.0545(6) 0.5322(5) 0.8167(4) 0.0609(19) Uani 1 1 d . . .
H21 H 1.0868 0.5895 0.8124 0.073 Uiso 1 1 calc R . .
C22 C 0.9819(6) 0.5223(5) 0.8604(4) 0.0634(19) Uani 1 1 d . . .
H22 H 0.9654 0.5725 0.8854 0.076 Uiso 1 1 calc R . .
C23 C 0.9326(6) 0.4383(5) 0.8678(4) 0.0554(17) Uani 1 1 d . . .
C24 C 0.9601(6) 0.3676(5) 0.8280(4) 0.066(2) Uani 1 1 d . . .
H24 H 0.9281 0.3095 0.8308 0.079 Uiso 1 1 calc R . .
C25 C 1.0321(6) 0.3805(5) 0.7851(4) 0.0640(19) Uani 1 1 d . . .
H25 H 1.0483 0.3311 0.7584 0.077 Uiso 1 1 calc R . .
C26 C 0.8560(6) 0.4228(5) 0.9149(4) 0.0640(19) Uani 1 1 d D . .
H26 H 0.8291 0.3640 0.9179 0.077 Uiso 1 1 calc R . .
C27 C 0.8220(6) 0.4833(5) 0.9529(4) 0.066(2) Uani 1 1 d D . .
H27 H 0.8507 0.5419 0.9499 0.079 Uiso 1 1 calc R . .
C28 C 0.7449(6) 0.4719(5) 0.9997(4) 0.0587(18) Uani 1 1 d . . .
C29 C 0.7194(6) 0.5450(5) 1.0375(4) 0.066(2) Uani 1 1 d . . .
H29 H 0.7539 0.6019 1.0334 0.080 Uiso 1 1 calc R . .
C30 C 0.6451(6) 0.5373(5) 1.0810(4) 0.0636(19) Uani 1 1 d . . .
H30 H 0.6309 0.5890 1.1053 0.076 Uiso 1 1 calc R . .
C31 C 0.5907(6) 0.4550(5) 1.0897(4) 0.0574(18) Uani 1 1 d . . .
C32 C 0.6184(6) 0.3798(5) 1.0529(4) 0.068(2) Uani 1 1 d . . .
H32 H 0.5856 0.3231 1.0581 0.081 Uiso 1 1 calc R . .
C33 C 0.6928(6) 0.3887(5) 1.0094(4) 0.068(2) Uani 1 1 d . . .
H33 H 0.7088 0.3377 0.9857 0.081 Uiso 1 1 calc R . .
C34 C 0.4595(7) 0.3663(6) 1.1452(5) 0.081(2) Uani 1 1 d . . .
H34A H 0.4801 0.3172 1.1170 0.098 Uiso 1 1 calc R . .
H34B H 0.3759 0.3551 1.1213 0.098 Uiso 1 1 calc R . .
C35 C 0.4891(8) 0.3657(7) 1.2329(6) 0.134(2) Uani 1 1 d . . .
H35A H 0.4578 0.4089 1.2588 0.161 Uiso 1 1 calc R . .
H35B H 0.4495 0.3066 1.2356 0.161 Uiso 1 1 calc RD . .
C36 C 0.4922(7) 0.5294(6) 1.1677(5) 0.097(3) Uani 1 1 d . . .
H36A H 0.4385 0.5140 1.1956 0.146 Uiso 1 1 calc R . .
H36B H 0.4587 0.5560 1.1254 0.146 Uiso 1 1 calc R . .
H36C H 0.5634 0.5716 1.2057 0.146 Uiso 1 1 calc R . .
C37 C 0.7052(5) 0.4676(4) 0.6540(4) 0.0531(17) Uani 1 1 d . . .
C38 C 0.6656(7) 0.3660(4) 0.6194(5) 0.071(2) Uani 1 1 d . . .
H38A H 0.6217 0.3517 0.5616 0.086 Uiso 1 1 calc R . .
H38B H 0.7336 0.3443 0.6256 0.086 Uiso 1 1 calc R . .
C39 C 0.6408(8) 0.2899(5) 0.7223(6) 0.086(3) Uani 1 1 d . . .
H39 H 0.7193 0.2926 0.7376 0.103 Uiso 1 1 calc R . .
C40 C 0.5770(10) 0.2560(6) 0.7649(5) 0.096(3) Uani 1 1 d . C .
H40 H 0.6124 0.2348 0.8085 0.115 Uiso 1 1 calc R . .
C41 C 0.4632(11) 0.2519(5) 0.7464(6) 0.097(3) Uani 1 1 d D . .
C42 C 0.4149(8) 0.2807(5) 0.6793(7) 0.091(3) Uani 1 1 d . C .
H42 H 0.3362 0.2775 0.6629 0.109 Uiso 1 1 calc R . .
C43 C 0.4807(8) 0.3139(5) 0.6362(5) 0.077(2) Uani 1 1 d . . .
H43 H 0.4463 0.3328 0.5907 0.093 Uiso 1 1 calc R C .
C44 C 0.4253(12) 0.2190(9) 0.8122(7) 0.056(3) Uani 0.561(13) 1 d PDU C 1
H44 H 0.4742 0.2035 0.8547 0.068 Uiso 0.561(13) 1 calc PR C 1
C45 C 0.3135(12) 0.2146(9) 0.8029(7) 0.057(3) Uani 0.561(13) 1 d PDU C 1
H45 H 0.2640 0.2259 0.7579 0.068 Uiso 0.561(13) 1 calc PR C 1
C44' C 0.3609(13) 0.2303(12) 0.7754(11) 0.058(4) Uani 0.439(13) 1 d PDU C 2
H44' H 0.2880 0.2332 0.7451 0.070 Uiso 0.439(13) 1 calc PR C 2
C45' C 0.3772(13) 0.2083(11) 0.8418(11) 0.057(4) Uani 0.439(13) 1 d PDU C 2
H45' H 0.4493 0.2035 0.8715 0.068 Uiso 0.439(13) 1 calc PR C 2
C46 C 0.2742(9) 0.1897(5) 0.8711(6) 0.089(3) Uani 1 1 d DU . .
C47 C 0.3217(8) 0.1704(5) 0.9429(6) 0.092(3) Uani 1 1 d . C .
H47 H 0.3994 0.1706 0.9591 0.110 Uiso 1 1 calc R . .
C48 C 0.2579(8) 0.1503(5) 0.9931(5) 0.084(2) Uani 1 1 d . . .
H48 H 0.2937 0.1389 1.0426 0.101 Uiso 1 1 calc R C .
C49 C 0.1415(7) 0.1473(5) 0.9697(5) 0.070(2) Uani 1 1 d . C .
C50 C 0.0918(8) 0.1660(5) 0.8955(5) 0.084(2) Uani 1 1 d . . .
H50 H 0.0138 0.1649 0.8778 0.101 Uiso 1 1 calc R C .
C51 C 0.1592(9) 0.1862(5) 0.8488(5) 0.092(3) Uani 1 1 d U C .
H51 H 0.1246 0.1981 0.7994 0.110 Uiso 1 1 calc R . .
C52 C -0.0440(7) 0.1287(5) 0.9961(5) 0.087(3) Uani 1 1 d . . .
H52A H -0.0835 0.0930 1.0245 0.104 Uiso 1 1 calc R . .
H52B H -0.0828 0.1012 0.9381 0.104 Uiso 1 1 calc R . .
C53 C -0.0570(10) 0.2213(7) 1.0146(7) 0.135(2) Uani 1 1 d . . .
H53A H -0.0097 0.2599 0.9923 0.162 Uiso 1 1 calc R . .
H53B H -0.1377 0.2192 0.9891 0.162 Uiso 1 1 calc R . .
C54 C 0.1326(8) 0.1127(6) 1.0961(5) 0.097(3) Uani 1 1 d . . .
H54A H 0.0764 0.0977 1.1221 0.145 Uiso 1 1 calc R . .
H54B H 0.1920 0.1672 1.1293 0.145 Uiso 1 1 calc R . .
H54C H 0.1674 0.0646 1.0892 0.145 Uiso 1 1 calc R . .

loop_
_atom_site_aniso_label
_atom_site_aniso_U_11
_atom_site_aniso_U_22
_atom_site_aniso_U_33
_atom_site_aniso_U_23
_atom_site_aniso_U_13
_atom_site_aniso_U_12
Tb1 0.04004(18) 0.04416(18) 0.04421(19) 0.01141(13) 0.02410(14) 0.00891(13)
N1 0.041(3) 0.040(3) 0.066(4) 0.012(3) 0.026(3) 0.004(2)
N2 0.063(4) 0.104(5) 0.084(5) 0.039(4) 0.044(4) 0.023(4)
N3 0.051(3) 0.077(4) 0.040(3) 0.025(3) 0.023(3) 0.023(3)
N4 0.070(4) 0.089(5) 0.059(4) 0.007(3) 0.036(3) 0.012(4)
N5 0.063(4) 0.056(4) 0.066(4) 0.001(3) 0.039(4) -0.008(3)
N6 0.092(5) 0.093(5) 0.069(5) 0.031(4) 0.040(4) 0.020(4)
N7 0.131(11) 0.094(8) 0.155(12) 0.024(8) -0.003(9) 0.040(8)
N8 0.086(6) 0.070(5) 0.076(6) 0.023(5) 0.020(5) 0.022(4)
N9 0.199(10) 0.233(13) 0.176(14) 0.056(10) -0.003(13) 0.065(10)
O1 0.054(3) 0.043(2) 0.059(3) 0.010(2) 0.031(2) 0.008(2)
O2 0.047(3) 0.066(3) 0.069(3) 0.022(2) 0.029(2) -0.002(2)
O3 0.153(8) 0.073(6) 0.168(9) 0.006(6) 0.091(7) -0.005(5)
O3' 0.153(8) 0.073(6) 0.168(9) 0.006(6) 0.091(7) -0.005(5)
O4 0.042(3) 0.071(3) 0.041(3) 0.021(2) 0.020(2) 0.017(2)
O5 0.053(3) 0.069(3) 0.046(3) 0.021(2) 0.029(2) 0.018(2)
O6 0.098(4) 0.191(6) 0.102(5) 0.046(4) 0.028(4) 0.019(5)
O7 0.072(3) 0.057(3) 0.066(3) 0.009(2) 0.050(3) 0.007(2)
O8 0.116(4) 0.063(3) 0.073(4) 0.002(3) 0.070(3) 0.000(3)
O9 0.133(5) 0.126(5) 0.127(5) -0.001(4) 0.034(5) 0.043(4)
O10 0.038(3) 0.085(3) 0.074(3) 0.023(3) 0.015(2) 0.010(2)
O11 0.083(3) 0.064(3) 0.063(3) -0.001(2) 0.034(3) 0.006(3)
O12 0.073(3) 0.058(3) 0.086(4) 0.023(3) 0.027(3) 0.024(2)
O13 0.276(14) 0.227(12) 0.218(13) 0.086(10) 0.112(11) 0.152(11)
O14 0.141(6) 0.162(7) 0.274(9) 0.067(6) 0.085(7) 0.050(6)
O15 0.207(10) 0.128(8) 0.172(10) 0.048(7) -0.017(8) 0.014(7)
O16 0.132(6) 0.135(6) 0.095(5) 0.018(5) 0.031(5) 0.060(5)
O17 0.127(6) 0.133(6) 0.114(6) 0.036(5) 0.055(5) 0.025(5)
O18 0.135(6) 0.094(5) 0.144(7) 0.039(5) 0.045(5) 0.003(5)
O19 0.183(10) 0.173(11) 0.213(15) 0.046(11) -0.042(13) 0.040(9)
O20 0.171(9) 0.196(12) 0.190(15) 0.070(10) -0.010(12) 0.026(9)
O21 0.212(10) 0.194(12) 0.192(14) 0.070(11) -0.023(12) 0.021(10)
O19' 0.186(10) 0.206(13) 0.201(15) 0.064(12) -0.022(14) 0.038(10)
O20' 0.197(11) 0.203(13) 0.191(15) 0.074(12) -0.026(13) 0.039(10)
O21' 0.189(11) 0.197(12) 0.193(15) 0.050(11) -0.019(13) 0.051(10)
O22 0.104(4) 0.068(4) 0.087(4) 0.006(3) 0.023(3) 0.014(3)
O23 0.064(3) 0.094(4) 0.161(5) 0.017(4) 0.053(3) 0.022(3)
O24 0.102(5) 0.149(6) 0.143(6) 0.076(5) 0.003(4) 0.017(4)
O25 0.130(8) 0.107(7) 0.117(8) 0.012(6) 0.006(6) 0.079(6)
C1 0.039(4) 0.051(4) 0.046(4) 0.020(3) 0.017(3) 0.008(3)
C2 0.047(4) 0.043(4) 0.067(5) 0.011(3) 0.034(4) 0.006(3)
C3 0.048(4) 0.049(4) 0.063(5) 0.016(4) 0.016(4) 0.014(3)
C4 0.054(4) 0.053(4) 0.069(5) 0.020(4) 0.030(4) 0.006(3)
C5 0.041(4) 0.043(4) 0.067(5) 0.004(3) 0.024(4) 0.001(3)
C6 0.037(4) 0.064(5) 0.074(5) 0.022(4) 0.016(4) 0.007(3)
C7 0.061(5) 0.057(4) 0.064(5) 0.020(4) 0.029(4) 0.008(4)
C8 0.052(4) 0.060(5) 0.073(5) 0.016(4) 0.023(4) 0.009(4)
C9 0.056(4) 0.044(4) 0.077(5) 0.014(4) 0.030(4) 0.009(3)
C10 0.045(4) 0.045(4) 0.070(5) 0.006(4) 0.027(4) 0.005(3)
C11 0.057(5) 0.053(4) 0.077(5) 0.019(4) 0.028(4) 0.014(4)
C12 0.073(5) 0.054(4) 0.073(5) 0.023(4) 0.035(4) 0.017(4)
C13 0.061(5) 0.052(4) 0.067(5) 0.014(4) 0.035(4) 0.003(4)
C14 0.054(5) 0.079(5) 0.076(6) 0.022(4) 0.031(4) 0.007(4)
C15 0.060(5) 0.078(5) 0.071(5) 0.027(4) 0.036(4) 0.008(4)
C16 0.180(9) 0.092(6) 0.126(7) 0.012(4) 0.092(7) -0.007(5)
C17 0.180(9) 0.092(6) 0.126(7) 0.012(4) 0.092(7) -0.007(5)
C18 0.114(7) 0.134(8) 0.109(8) 0.071(7) 0.075(6) 0.039(6)
C19 0.057(5) 0.052(4) 0.046(4) 0.016(3) 0.020(4) 0.014(3)
C20 0.055(4) 0.090(5) 0.046(4) 0.027(4) 0.024(4) 0.029(4)
C21 0.069(5) 0.063(5) 0.051(4) 0.019(4) 0.024(4) 0.012(4)
C22 0.070(5) 0.082(5) 0.051(4) 0.020(4) 0.032(4) 0.030(4)
C23 0.052(4) 0.069(5) 0.050(4) 0.027(4) 0.020(4) 0.014(4)
C24 0.071(5) 0.068(5) 0.070(5) 0.029(4) 0.038(4) 0.015(4)
C25 0.071(5) 0.076(5) 0.055(5) 0.025(4) 0.028(4) 0.028(4)
C26 0.062(5) 0.081(5) 0.055(5) 0.027(4) 0.028(4) 0.015(4)
C27 0.061(5) 0.083(6) 0.050(5) 0.015(4) 0.017(4) 0.017(4)
C28 0.051(4) 0.077(5) 0.052(4) 0.019(4) 0.023(4) 0.016(4)
C29 0.062(5) 0.079(5) 0.060(5) 0.023(4) 0.022(4) 0.019(4)
C30 0.058(5) 0.071(5) 0.056(5) 0.007(4) 0.017(4) 0.018(4)
C31 0.042(4) 0.084(6) 0.039(4) 0.005(4) 0.013(3) 0.014(4)
C32 0.065(5) 0.072(5) 0.066(5) 0.018(4) 0.031(4) 0.009(4)
C33 0.071(5) 0.084(6) 0.058(5) 0.011(4) 0.035(4) 0.030(4)
C34 0.063(5) 0.105(7) 0.068(6) 0.007(5) 0.036(4) 0.004(5)
C35 0.098(4) 0.191(6) 0.102(5) 0.046(4) 0.028(4) 0.019(5)
C36 0.097(7) 0.116(7) 0.088(7) 0.007(6) 0.051(5) 0.037(6)
C37 0.047(4) 0.058(4) 0.056(4) 0.008(4) 0.032(4) 0.005(3)
C38 0.083(5) 0.060(5) 0.077(5) 0.010(4) 0.057(5) -0.001(4)
C39 0.084(6) 0.073(6) 0.077(6) 0.002(5) 0.028(5) -0.009(5)
C40 0.128(9) 0.078(6) 0.071(6) 0.014(5) 0.049(6) -0.006(6)
C41 0.143(10) 0.054(5) 0.103(8) 0.005(5) 0.089(8) -0.004(6)
C42 0.076(6) 0.062(5) 0.133(9) -0.004(6) 0.070(6) -0.005(4)
C43 0.089(6) 0.053(5) 0.078(6) -0.002(4) 0.039(5) -0.003(4)
C44 0.056(8) 0.054(5) 0.060(8) 0.017(5) 0.026(6) 0.006(6)
C45 0.058(8) 0.055(5) 0.057(8) 0.017(6) 0.023(6) 0.005(6)
C44' 0.058(9) 0.059(6) 0.058(9) 0.016(6) 0.030(6) 0.002(7)
C45' 0.058(9) 0.054(6) 0.056(9) 0.017(6) 0.024(6) 0.007(7)
C46 0.116(7) 0.062(5) 0.093(6) 0.008(4) 0.068(6) -0.003(5)
C47 0.077(6) 0.075(6) 0.117(8) 0.007(6) 0.050(6) 0.001(5)
C48 0.076(6) 0.084(6) 0.088(6) 0.021(5) 0.038(5) 0.002(5)
C49 0.084(6) 0.066(5) 0.068(6) 0.014(4) 0.046(5) 0.013(4)
C50 0.104(7) 0.083(6) 0.074(6) 0.023(5) 0.045(5) 0.019(5)
C51 0.139(7) 0.065(5) 0.075(5) 0.022(4) 0.053(5) 0.013(5)
C52 0.082(6) 0.085(6) 0.091(7) 0.013(5) 0.040(5) 0.010(5)
C53 0.133(5) 0.126(5) 0.127(5) -0.001(4) 0.034(5) 0.043(4)
C54 0.116(7) 0.118(7) 0.074(6) 0.046(6) 0.042(6) 0.039(6)

loop_
_atom_type_symbol
_atom_type_description
_atom_type_scat_dispersion_real
_atom_type_scat_dispersion_imag
_atom_type_scat_source
C C 0.0033 0.0016 'International Tables Vol C Tables 4.2.6.8 and 6.1.1.4'
H H 0.0000 0.0000 'International Tables Vol C Tables 4.2.6.8 and 6.1.1.4'
N N 0.0061 0.0033 'International Tables Vol C Tables 4.2.6.8 and 6.1.1.4'
O O 0.0106 0.0060 'International Tables Vol C Tables 4.2.6.8 and 6.1.1.4'
Tb Tb -0.1723 4.1537 'International Tables Vol C Tables 4.2.6.8 and 6.1.1.4'

loop_
_geom_angle_atom_site_label_1
_geom_angle_atom_site_label_2
_geom_angle_atom_site_label_3
_geom_angle
_geom_angle_site_symmetry_1
_geom_angle_site_symmetry_3
O7 Tb1 O2 142.02(16) . .
O7 Tb1 O5 141.03(16) . .
O2 Tb1 O5 75.75(15) . .
O7 Tb1 O4 83.95(17) . .
O2 Tb1 O4 76.93(16) . .
O5 Tb1 O4 123.64(14) . .
O7 Tb1 O1 82.92(14) . .
O2 Tb1 O1 121.30(15) . .
O5 Tb1 O1 80.27(14) . .
O4 Tb1 O1 73.55(15) . .
O7 Tb1 O12 95.41(16) . .
O2 Tb1 O12 81.77(16) . .
O5 Tb1 O12 78.13(16) . .
O4 Tb1 O12 143.39(15) . .
O1 Tb1 O12 142.88(16) . .
O7 Tb1 O11 71.42(16) . .
O2 Tb1 O11 71.89(15) . .
O5 Tb1 O11 137.79(15) . .
O4 Tb1 O11 74.09(16) . .
O1 Tb1 O11 140.33(15) . .
O12 Tb1 O11 71.12(17) . .
O7 Tb1 O10 72.27(18) . .
O2 Tb1 O10 139.37(17) . .
O5 Tb1 O10 69.22(15) . .
O4 Tb1 O10 140.52(15) . .
O1 Tb1 O10 72.64(14) . .
O12 Tb1 O10 71.61(15) . .
O11 Tb1 O10 124.06(15) . .
C3 N1 C7 118.9(6) . .
C3 N1 C2 120.9(5) . .
C7 N1 C2 120.0(6) . .
C13 N2 C18 122.4(7) . .
C13 N2 C16 122.0(7) . .
C18 N2 C16 114.8(7) . .
C21 N3 C25 118.7(6) . .
C21 N3 C20 121.1(6) . .
C25 N3 C20 120.2(6) . .
C31 N4 C34 124.3(7) . .
C31 N4 C36 119.2(7) . .
C34 N4 C36 116.4(6) . .
C39 N5 C43 119.0(7) . .
C39 N5 C38 121.1(7) . .
C43 N5 C38 119.7(8) . .
C49 N6 C54 119.6(7) . .
C49 N6 C52 119.8(7) . .
C54 N6 C52 119.9(7) . .
O15 N7 O14 127.9(19) . .
O15 N7 O13 119.0(18) . .
O14 N7 O13 113.1(15) . .
O17 N8 O16 120.6(9) . .
O17 N8 O18 119.3(9) . .
O16 N8 O18 119.9(10) . .
O19 N9 O19' 149(3) . .
O19 N9 O21 124.7(11) . .
O19' N9 O21 61.6(12) . .
O19 N9 O20 120.5(11) . .
O19' N9 O20 48.6(11) . .
O21 N9 O20 109.3(9) . .
O19 N9 O21' 38.4(12) . .
O19' N9 O21' 124.9(14) . .
O21 N9 O21' 159(2) . .
O20 N9 O21' 82.9(12) . .
O19 N9 O20' 67.0(12) . .
O19' N9 O20' 124.3(13) . .
O21 N9 O20' 63.2(10) . .
O20 N9 O20' 172.3(12) . .
O21' N9 O20' 104.8(11) . .
C1 O1 Tb1 118.4(4) . .
C1 O2 Tb1 172.1(4) 2_766 .
C19 O4 Tb1 137.6(4) . .
C19 O5 Tb1 144.3(4) 2_766 .
C37 O7 Tb1 151.8(4) . .
O2 C1 O1 125.7(6) 2_766 .
O2 C1 C2 115.4(5) 2_766 .
O1 C1 C2 118.9(5) . .
N1 C2 C1 112.1(5) . .
N1 C3 C4 122.1(6) . .
C3 C4 C5 120.3(7) . .
C6 C5 C4 116.1(6) . .
C6 C5 C8 120.3(6) . .
C4 C5 C8 123.6(7) . .
C5 C6 C7 121.3(6) . .
N1 C7 C6 121.3(7) . .
C9 C8 C5 127.1(7) . .
C8 C9 C10 127.5(7) . .
C11 C10 C15 117.0(6) . .
C11 C10 C9 120.1(6) . .
C15 C10 C9 122.9(7) . .
C12 C11 C10 121.7(7) . .
C11 C12 C13 122.3(7) . .
N2 C13 C12 121.2(7) . .
N2 C13 C14 122.7(7) . .
C12 C13 C14 116.1(7) . .
C15 C14 C13 121.5(7) . .
C10 C15 C14 121.4(7) . .
C17 C16 N2 114.0(10) . .
O3 C17 C16 118.9(11) . .
O3 C17 O3' 87.0(9) . .
C16 C17 O3' 92.0(9) . .
O4 C19 O5 127.7(6) . 2_766
O4 C19 C20 118.7(6) . .
O5 C19 C20 113.6(6) 2_766 .
N3 C20 C19 112.5(5) . .
N3 C21 C22 122.0(7) . .
C21 C22 C23 120.3(7) . .
C24 C23 C22 116.2(6) . .
C24 C23 C26 120.5(7) . .
C22 C23 C26 123.3(7) . .
C25 C24 C23 121.5(7) . .
N3 C25 C24 121.3(7) . .
C27 C26 C23 125.9(7) . .
C26 C27 C28 128.4(7) . .
C29 C28 C33 116.2(6) . .
C29 C28 C27 120.4(7) . .
C33 C28 C27 123.3(7) . .
C30 C29 C28 122.5(7) . .
C29 C30 C31 121.9(7) . .
N4 C31 C30 121.2(7) . .
N4 C31 C32 122.8(7) . .
C30 C31 C32 116.0(6) . .
C33 C32 C31 121.2(7) . .
C32 C33 C28 122.0(7) . .
N4 C34 C35 114.1(7) . .
O6 C35 C34 116.5(9) . .
O8 C37 O7 126.4(6) . .
O8 C37 C38 118.0(6) . .
O7 C37 C38 115.5(6) . .
N5 C38 C37 112.8(5) . .
N5 C39 C40 121.3(9) . .
C39 C40 C41 122.1(10) . .
C40 C41 C42 116.1(8) . .
C40 C41 C44' 143.3(13) . .
C42 C41 C44' 100.5(12) . .
C40 C41 C44 106.6(11) . .
C42 C41 C44 137.2(11) . .
C44' C41 C44 36.7(8) . .
C43 C42 C41 120.9(9) . .
N5 C43 C42 120.6(9) . .
C45 C44 C41 113.1(11) . .
C44 C45 C46 115.2(11) . .
C45' C44' C41 118.0(15) . .
C44' C45' C46 117.2(15) . .
C47 C46 C51 116.9(8) . .
C47 C46 C45 137.4(11) . .
C51 C46 C45 105.7(10) . .
C47 C46 C45' 101.8(11) . .
C51 C46 C45' 141.3(12) . .
C45 C46 C45' 35.6(7) . .
C46 C47 C48 122.1(9) . .
C49 C48 C47 120.2(9) . .
C48 C49 N6 120.4(8) . .
C48 C49 C50 117.9(7) . .
N6 C49 C50 121.7(8) . .
C51 C50 C49 119.4(9) . .
C46 C51 C50 123.5(9) . .
N6 C52 C53 114.5(7) . .
O9 C53 C52 110.6(10) . .

loop_
_geom_bond_atom_site_label_1
_geom_bond_atom_site_label_2
_geom_bond_distance
_geom_bond_site_symmetry_2
Tb1 O7 2.281(4) .
Tb1 O2 2.299(4) .
Tb1 O5 2.320(4) .
Tb1 O4 2.350(4) .
Tb1 O1 2.377(4) .
Tb1 O12 2.416(5) .
Tb1 O11 2.468(4) .
Tb1 O10 2.474(4) .
N1 C3 1.316(8) .
N1 C7 1.334(8) .
N1 C2 1.463(7) .
N2 C13 1.350(8) .
N2 C18 1.408(9) .
N2 C16 1.493(12) .
N3 C21 1.327(8) .
N3 C25 1.335(8) .
N3 C20 1.466(7) .
N4 C31 1.355(8) .
N4 C34 1.428(9) .
N4 C36 1.455(9) .
N5 C39 1.322(10) .
N5 C43 1.337(9) .
N5 C38 1.445(8) .
N6 C49 1.391(9) .
N6 C54 1.418(9) .
N6 C52 1.463(9) .
N7 O15 1.126(11) .
N7 O14 1.179(12) .
N7 O13 1.264(15) .
N8 O17 1.198(8) .
N8 O16 1.199(8) .
N8 O18 1.209(8) .
N9 O19 1.219(8) .
N9 O19' 1.234(9) .
N9 O21 1.251(8) .
N9 O20 1.272(8) .
N9 O21' 1.280(9) .
N9 O20' 1.282(9) .
O1 C1 1.249(7) .
O2 C1 1.236(6) 2_766
O3 C17 1.384(10) .
O3' C17 1.610(15) .
O4 C19 1.243(7) .
O5 C19 1.252(7) 2_766
O6 C35 1.349(10) .
O7 C37 1.251(7) .
O8 C37 1.219(7) .
O9 C53 1.428(11) .
C1 O2 1.236(6) 2_766
C1 C2 1.501(8) .
C3 C4 1.363(8) .
C4 C5 1.392(9) .
C5 C6 1.362(9) .
C5 C8 1.450(8) .
C6 C7 1.366(8) .
C8 C9 1.317(8) .
C9 C10 1.447(8) .
C10 C11 1.369(9) .
C10 C15 1.379(9) .
C11 C12 1.366(8) .
C12 C13 1.381(9) .
C13 C14 1.385(9) .
C14 C15 1.379(8) .
C16 C17 1.396(12) .
C19 O5 1.252(7) 2_766
C19 C20 1.523(8) .
C21 C22 1.359(8) .
C22 C23 1.379(9) .
C23 C24 1.374(9) .
C23 C26 1.457(9) .
C24 C25 1.347(9) .
C26 C27 1.290(8) .
C27 C28 1.450(9) .
C28 C29 1.375(9) .
C28 C33 1.393(9) .
C29 C30 1.373(9) .
C30 C31 1.383(9) .
C31 C32 1.410(9) .
C32 C33 1.374(9) .
C34 C35 1.493(11) .
C37 C38 1.520(9) .
C39 C40 1.343(11) .
C40 C41 1.351(13) .
C41 C42 1.373(13) .
C41 C44' 1.510(10) .
C41 C44 1.513(9) .
C42 C43 1.363(10) .
C44 C45 1.346(18) .
C45 C46 1.515(9) .
C44' C45' 1.26(3) .
C45' C46 1.519(10) .
C46 C47 1.358(12) .
C46 C51 1.363(12) .
C47 C48 1.393(11) .
C48 C49 1.382(10) .
C49 C50 1.396(10) .
C50 C51 1.373(10) .
C52 C53 1.492(12) .
